data_7063530
loop_
_publ_author_name
'Saito, Ryota'
'Naito, Yuki'
'Yoshikawa, Yutaka'
'Yasui, Hiroyuki'
'Kikkawa, Shoko'
'Ju, Huiyeong'
'Ohba, Rintaro'
'Miyamoto, Tae'
'Sano, Shogo'
'Maeda, Kazuya'
'Tamura, Mako'
'Azumaya, Isao'

_publ_section_title
;
 Synthesis, crystal structure, and insulin-mimetic activity of zinc(II)
 complexes with 4-alkyl- and 4,5-dialkyl-3-hydroxythiazole-2(3H)-thiones
 as a new class of hypoglycemic agent candidates
;
_journal_name_full 'New Journal of Chemistry'
_journal_paper_doi 10.1039/D4NJ04035J
_journal_year 2024
_chemical_formula_moiety 'C25 H19 Cl2 N3 O2 S4 Zn'
_chemical_formula_sum 'C25 H19 Cl2 N3 O2 S4 Zn'
_chemical_formula_weight 657.97
_chemical_name_systematic Bis[5-(4-chlorophenyl)-3-hydroxy-4-methylthiazole-2(3H)-thionolato]zinc(II)
_space_group_crystal_system monoclinic
_space_group_IT_number 14
_space_group_name_Hall '-P 2ybc'
_space_group_name_H-M_alt 'P 1 21/c 1'
_atom_sites_solution_hydrogens geom
_atom_sites_solution_primary direct
_atom_sites_solution_secondary difmap
_audit_block_doi 10.5517/ccdc.csd.cc2kvp48
_audit_update_record
;
2024-08-22 deposited with the CCDC.	2024-11-12 downloaded from the CCDC.
;
_cell_angle_alpha 90.0000
_cell_angle_beta 92.948(2)
_cell_angle_gamma 90.0000
_cell_formula_units_Z 4
_cell_length_a 13.8856(3)
_cell_length_b 15.5863(4)
_cell_length_c 12.3909(3)
_cell_measurement_reflns_used 14493
_cell_measurement_temperature 93
_cell_measurement_theta_max 29.58
_cell_measurement_theta_min 2.93
_cell_volume 2678.15(11)
_computing_cell_refinement 'CrysAlisPro 1.171.38.43 (Rigaku OD, 2015)'
_computing_data_collection 'CrysAlisPro 1.171.38.43 (Rigaku OD, 2015)'
_computing_data_reduction 'CrysAlisPro 1.171.38.43 (Rigaku OD, 2015)'
_computing_molecular_graphics 'CrystalStructure 4.3'
_computing_publication_material 'CrystalStructure 4.3 (Rigaku, 2019)'
_computing_structure_refinement 'SHELXL Version 2018/3 (Sheldrick, 2008)'
_computing_structure_solution 'SHELXT Version 2018/2 (Sheldrick, 2014)'
_diffrn_ambient_temperature 93
_diffrn_detector_area_resol_mean 5.811
_diffrn_measured_fraction_theta_full 0.999
_diffrn_measured_fraction_theta_max 0.994
_diffrn_measurement_device_type 'Rigaku XtaLAB P200'
_diffrn_measurement_method \w
_diffrn_radiation_type 'Mo K\a'
_diffrn_radiation_wavelength 0.71073
_diffrn_reflns_av_R_equivalents 0.0486
_diffrn_reflns_av_unetI/netI 0.0368
_diffrn_reflns_Laue_measured_fraction_full 0.999
_diffrn_reflns_Laue_measured_fraction_max 0.994
_diffrn_reflns_limit_h_max 17
_diffrn_reflns_limit_h_min -17
_diffrn_reflns_limit_k_max 20
_diffrn_reflns_limit_k_min -20
_diffrn_reflns_limit_l_max 13
_diffrn_reflns_limit_l_min -16
_diffrn_reflns_number 41661
_diffrn_reflns_point_group_measured_fraction_full 0.999
_diffrn_reflns_point_group_measured_fraction_max 0.994
_diffrn_reflns_theta_full 25.242
_diffrn_reflns_theta_max 27.499
_diffrn_reflns_theta_min 2.612
_diffrn_standards_number 0
_exptl_absorpt_coefficient_mu 1.459
_exptl_absorpt_correction_T_max 0.926
_exptl_absorpt_correction_T_min 0.655
_exptl_absorpt_correction_type multi-scan
_exptl_absorpt_process_details
;
CrysAlisPro 1.171.38.43 (Rigaku Oxford Diffraction, 2015)
Empirical absorption correction using spherical harmonics,
 implemented in SCALE3 ABSPACK scaling algorithm.
;
_exptl_crystal_colour colorless
_exptl_crystal_density_diffrn 1.632
_exptl_crystal_density_method 'not measured'
_exptl_crystal_description block
_exptl_crystal_F_000 1336.00
_exptl_crystal_recrystallization_method 'Re-crystallisation from solvent: pyridine'
_exptl_crystal_size_max 0.111
_exptl_crystal_size_mid 0.091
_exptl_crystal_size_min 0.053
_refine_diff_density_max 0.46
_refine_diff_density_min -0.40
_refine_ls_extinction_method none
_refine_ls_goodness_of_fit_ref 1.027
_refine_ls_hydrogen_treatment constr
_refine_ls_number_parameters 336
_refine_ls_number_reflns 6106
_refine_ls_number_restraints 0
_refine_ls_R_factor_all 0.0442
_refine_ls_R_factor_gt 0.0317
_refine_ls_shift/su_max 0.001
_refine_ls_structure_factor_coef Fsqd
_refine_ls_weighting_details 'w = 1/[\s^2^(Fo^2^)+(0.0248P)^2^+1.9448P] where P=(Fo^2^+2Fc^2^)/3'
_refine_ls_weighting_scheme calc
_refine_ls_wR_factor_gt 0.0662
_refine_ls_wR_factor_ref 0.0696
_reflns_Friedel_coverage 0.000
_reflns_number_gt 5064
_reflns_number_total 6106
_reflns_threshold_expression F^2^>2.0\s(F^2^)
_cod_data_source_file d4nj04035j2.cif
_cod_data_source_block 210816_Zn078-01_Py-TL_
_cod_database_code 7063530

loop_
_space_group_symop_id
_space_group_symop_operation_xyz
1 +X,+Y,+Z
2 -X,1/2+Y,1/2-Z
3 -X,-Y,-Z
4 +X,-1/2-Y,-1/2+Z

loop_
_atom_site_label
_atom_site_type_symbol
_atom_site_fract_x
_atom_site_fract_y
_atom_site_fract_z
_atom_site_U_iso_or_equiv
_atom_site_adp_type
_atom_site_occupancy
_atom_site_site_symmetry_order
_atom_site_calc_flag
_atom_site_refinement_flags_posn
_atom_site_refinement_flags_adp
_atom_site_refinement_flags_occupancy
_atom_site_disorder_assembly
_atom_site_disorder_group
Zn1 Zn 0.30509(2) 0.84620(2) 0.48527(2) 0.01555(7) Uani 1 1 d . . . . .
Cl1 Cl -0.42796(4) 0.83015(4) 0.08535(5) 0.02873(13) Uani 1 1 d . . . . .
Cl2 Cl 1.03630(4) 0.89405(5) 0.87511(5) 0.03831(16) Uani 1 1 d . . . . .
S1 S -0.03339(4) 0.87444(3) 0.45440(4) 0.01724(11) Uani 1 1 d . . . . .
S2 S 0.16330(4) 0.89118(3) 0.57463(4) 0.01715(11) Uani 1 1 d . . . . .
S3 S 0.63749(3) 0.90102(3) 0.51438(4) 0.01758(11) Uani 1 1 d . . . . .
S4 S 0.44419(4) 0.88311(3) 0.38839(4) 0.01876(12) Uani 1 1 d . . . . .
O1 O 0.21706(9) 0.85202(9) 0.34490(11) 0.0185(3) Uani 1 1 d . . . . .
O2 O 0.38752(9) 0.87412(9) 0.62271(12) 0.0188(3) Uani 1 1 d . . . . .
N1 N 0.12296(11) 0.85649(10) 0.36365(13) 0.0147(3) Uani 1 1 d . . . . .
N2 N 0.48174(11) 0.88342(10) 0.60479(14) 0.0147(3) Uani 1 1 d . . . . .
N3 N 0.30490(11) 0.71228(10) 0.49840(14) 0.0166(4) Uani 1 1 d . . . . .
C1 C 0.09082(14) 0.87247(12) 0.46223(16) 0.0153(4) Uani 1 1 d . . . . .
C2 C -0.03792(14) 0.85564(12) 0.31533(16) 0.0148(4) Uani 1 1 d . . . . .
C3 C 0.05242(14) 0.84830(12) 0.27923(16) 0.0151(4) Uani 1 1 d . . . . .
C4 C 0.08487(15) 0.83881(15) 0.16746(17) 0.0222(5) Uani 1 1 d . . . . .
H4A H 0.104229 0.779237 0.155555 0.027 Uiso 1 1 calc R U . . .
H4B H 0.139858 0.876896 0.157459 0.027 Uiso 1 1 calc R U . . .
H4C H 0.031934 0.854055 0.115649 0.027 Uiso 1 1 calc R U . . .
C5 C -0.13261(14) 0.85064(12) 0.25586(17) 0.0164(4) Uani 1 1 d . . . . .
C6 C -0.21122(14) 0.89581(13) 0.29342(17) 0.0184(4) Uani 1 1 d . . . . .
H6 H -0.202287 0.931621 0.355162 0.022 Uiso 1 1 calc R U . . .
C7 C -0.30220(15) 0.88915(13) 0.24186(18) 0.0214(5) Uani 1 1 d . . . . .
H7 H -0.355412 0.919302 0.268668 0.026 Uiso 1 1 calc R U . . .
C8 C -0.31408(14) 0.83820(13) 0.15135(17) 0.0207(5) Uani 1 1 d . . . . .
C9 C -0.23778(15) 0.79322(13) 0.11155(17) 0.0204(4) Uani 1 1 d . . . . .
H9 H -0.247099 0.758874 0.048540 0.024 Uiso 1 1 calc R U . . .
C10 C -0.14725(14) 0.79869(13) 0.16459(17) 0.0191(4) Uani 1 1 d . . . . .
H10 H -0.094931 0.766842 0.138545 0.023 Uiso 1 1 calc R U . . .
C11 C 0.51429(14) 0.88896(12) 0.50493(16) 0.0153(4) Uani 1 1 d . . . . .
C12 C 0.64116(14) 0.89620(12) 0.65505(16) 0.0157(4) Uani 1 1 d . . . . .
C13 C 0.55076(14) 0.88706(12) 0.69085(16) 0.0153(4) Uani 1 1 d . . . . .
C14 C 0.51600(15) 0.88302(14) 0.80228(17) 0.0217(5) Uani 1 1 d . . . . .
H14A H 0.459266 0.919942 0.807211 0.026 Uiso 1 1 calc R U . . .
H14B H 0.567146 0.902720 0.853863 0.026 Uiso 1 1 calc R U . . .
H14C H 0.498686 0.823752 0.819197 0.026 Uiso 1 1 calc R U . . .
C15 C 0.73597(14) 0.89920(12) 0.71427(16) 0.0162(4) Uani 1 1 d . . . . .
C16 C 0.81287(14) 0.94102(12) 0.66809(17) 0.0178(4) Uani 1 1 d . . . . .
H16 H 0.801629 0.971016 0.601896 0.021 Uiso 1 1 calc R U . . .
C17 C 0.90541(14) 0.93979(13) 0.71670(17) 0.0197(4) Uani 1 1 d . . . . .
H17 H 0.957085 0.967784 0.683719 0.024 Uiso 1 1 calc R U . . .
C18 C 0.92085(14) 0.89714(14) 0.81376(18) 0.0220(5) Uani 1 1 d . . . . .
C19 C 0.84629(15) 0.85555(15) 0.86192(17) 0.0242(5) Uani 1 1 d . . . . .
H19 H 0.857899 0.826881 0.928985 0.029 Uiso 1 1 calc R U . . .
C20 C 0.75437(14) 0.85578(13) 0.81204(17) 0.0199(4) Uani 1 1 d . . . . .
H20 H 0.703542 0.826203 0.844579 0.024 Uiso 1 1 calc R U . . .
C21 C 0.33032(14) 0.67263(13) 0.59202(17) 0.0190(4) Uani 1 1 d . . . . .
H21 H 0.350197 0.706479 0.652919 0.023 Uiso 1 1 calc R U . . .
C22 C 0.32853(15) 0.58401(13) 0.60273(19) 0.0232(5) Uani 1 1 d . . . . .
H22 H 0.346816 0.557481 0.669708 0.028 Uiso 1 1 calc R U . . .
C23 C 0.29958(15) 0.53531(13) 0.51389(19) 0.0245(5) Uani 1 1 d . . . . .
H23 H 0.297862 0.474526 0.519107 0.029 Uiso 1 1 calc R U . . .
C24 C 0.27313(15) 0.57518(14) 0.41742(19) 0.0247(5) Uani 1 1 d . . . . .
H24 H 0.252914 0.542474 0.355648 0.030 Uiso 1 1 calc R U . . .
C25 C 0.27670(14) 0.66402(13) 0.41260(18) 0.0214(5) Uani 1 1 d . . . . .
H25 H 0.258578 0.691724 0.346341 0.026 Uiso 1 1 calc R U . . .

loop_
_atom_site_aniso_label
_atom_site_aniso_U_11
_atom_site_aniso_U_22
_atom_site_aniso_U_33
_atom_site_aniso_U_23
_atom_site_aniso_U_13
_atom_site_aniso_U_12
Zn1 0.01244(12) 0.01588(12) 0.01794(13) 0.00003(9) -0.00295(9) 0.00037(9)
Cl1 0.0169(3) 0.0401(3) 0.0282(3) 0.0094(2) -0.0082(2) -0.0080(2)
Cl2 0.0150(3) 0.0749(5) 0.0242(3) 0.0044(3) -0.0058(2) -0.0019(3)
S1 0.0125(2) 0.0242(3) 0.0150(3) -0.0012(2) 0.00060(19) -0.0017(2)
S2 0.0159(2) 0.0200(2) 0.0153(3) -0.0021(2) -0.00252(19) 0.00152(19)
S3 0.0126(2) 0.0256(3) 0.0144(3) 0.0025(2) -0.00048(19) 0.0002(2)
S4 0.0157(2) 0.0250(3) 0.0152(3) 0.0027(2) -0.0030(2) -0.0009(2)
O1 0.0095(7) 0.0265(8) 0.0193(8) 0.0007(6) 0.0004(6) 0.0028(6)
O2 0.0097(7) 0.0272(7) 0.0196(8) -0.0010(6) 0.0004(6) -0.0036(6)
N1 0.0126(8) 0.0158(8) 0.0156(9) 0.0002(7) 0.0003(7) 0.0012(6)
N2 0.0118(8) 0.0158(8) 0.0165(9) 0.0003(7) 0.0004(7) -0.0005(6)
N3 0.0096(8) 0.0187(8) 0.0215(10) -0.0010(7) 0.0007(7) 0.0004(7)
C1 0.0151(10) 0.0133(9) 0.0174(11) 0.0007(8) -0.0013(8) -0.0006(8)
C2 0.0139(10) 0.0150(9) 0.0154(10) -0.0006(8) -0.0012(8) -0.0021(8)
C3 0.0144(10) 0.0149(9) 0.0159(11) 0.0003(8) -0.0014(8) -0.0008(8)
C4 0.0159(10) 0.0336(12) 0.0171(11) -0.0019(9) 0.0003(8) 0.0009(9)
C5 0.0137(10) 0.0188(10) 0.0168(11) 0.0038(8) 0.0011(8) -0.0049(8)
C6 0.0170(10) 0.0206(10) 0.0176(11) 0.0006(8) 0.0004(8) -0.0026(8)
C7 0.0142(10) 0.0273(11) 0.0227(12) 0.0061(9) 0.0016(8) -0.0009(9)
C8 0.0145(10) 0.0261(11) 0.0208(12) 0.0095(9) -0.0054(8) -0.0072(9)
C9 0.0205(11) 0.0251(11) 0.0153(11) 0.0018(9) -0.0004(8) -0.0093(9)
C10 0.0161(10) 0.0221(10) 0.0189(11) 0.0005(9) 0.0010(8) -0.0048(8)
C11 0.0129(9) 0.0165(9) 0.0164(11) 0.0008(8) -0.0005(8) 0.0010(8)
C12 0.0169(10) 0.0165(9) 0.0137(10) 0.0002(8) -0.0002(8) 0.0013(8)
C13 0.0156(10) 0.0134(9) 0.0168(11) -0.0013(8) -0.0019(8) 0.0011(8)
C14 0.0166(10) 0.0322(12) 0.0162(11) -0.0021(9) -0.0003(8) -0.0027(9)
C15 0.0147(10) 0.0177(9) 0.0162(11) -0.0034(8) -0.0008(8) 0.0028(8)
C16 0.0177(10) 0.0166(9) 0.0190(11) 0.0015(8) 0.0001(8) -0.0003(8)
C17 0.0158(10) 0.0211(10) 0.0219(12) -0.0024(9) -0.0001(8) -0.0023(8)
C18 0.0128(10) 0.0339(12) 0.0191(12) -0.0052(9) -0.0022(8) 0.0015(9)
C19 0.0195(11) 0.0391(13) 0.0137(11) 0.0019(9) -0.0007(9) 0.0055(10)
C20 0.0150(10) 0.0283(11) 0.0164(11) 0.0002(9) 0.0011(8) 0.0008(9)
C21 0.0154(10) 0.0213(10) 0.0205(11) -0.0015(9) 0.0022(8) -0.0006(8)
C22 0.0206(11) 0.0216(10) 0.0277(13) 0.0030(9) 0.0031(9) 0.0017(9)
C23 0.0198(11) 0.0158(10) 0.0382(14) -0.0003(9) 0.0046(10) 0.0014(8)
C24 0.0196(11) 0.0221(11) 0.0320(13) -0.0106(10) -0.0018(9) 0.0014(9)
C25 0.0154(10) 0.0245(11) 0.0238(12) -0.0010(9) -0.0022(8) 0.0021(9)

loop_
_atom_type_symbol
_atom_type_description
_atom_type_scat_dispersion_real
_atom_type_scat_dispersion_imag
_atom_type_scat_source
C C 0.0033 0.0016
;
International Tables for Crystallography
(Vol. C, Tables 4.2.6.8 and 6.1.1.4)
;
H H 0.0000 0.0000
;
International Tables for Crystallography
(Vol. C, Table 6.1.1.4)
;
N N 0.0061 0.0033
;
International Tables for Crystallography
(Vol. C, Tables 4.2.6.8 and 6.1.1.4)
;
O O 0.0106 0.0060
;
International Tables for Crystallography
(Vol. C, Tables 4.2.6.8 and 6.1.1.4)
;
Cl Cl 0.1484 0.1585
;
International Tables for Crystallography
(Vol. C, Tables 4.2.6.8 and 6.1.1.4)
;
Zn Zn 0.2839 1.4301
;
International Tables for Crystallography
(Vol. C, Tables 4.2.6.8 and 6.1.1.4)
;
S S 0.1246 0.1234
;
International Tables for Crystallography
(Vol. C, Tables 4.2.6.8 and 6.1.1.4)
;

loop_
_geom_angle_atom_site_label_1
_geom_angle_atom_site_label_2
_geom_angle_atom_site_label_3
_geom_angle
_geom_angle_site_symmetry_1
_geom_angle_site_symmetry_3
_geom_angle_publ_flag
O2 Zn1 O1 165.18(6) . . ?
O2 Zn1 N3 98.63(6) . . ?
O1 Zn1 N3 96.07(6) . . ?
O2 Zn1 S4 86.29(4) . . ?
O1 Zn1 S4 91.42(4) . . ?
N3 Zn1 S4 106.42(5) . . ?
O2 Zn1 S2 89.48(4) . . ?
O1 Zn1 S2 84.98(4) . . ?
N3 Zn1 S2 104.46(5) . . ?
S4 Zn1 S2 149.12(2) . . ?
C1 S1 C2 92.16(9) . . ?
C1 S2 Zn1 92.11(7) . . ?
C11 S3 C12 92.36(10) . . ?
C11 S4 Zn1 91.62(7) . . ?
N1 O1 Zn1 113.22(11) . . ?
N2 O2 Zn1 113.07(11) . . ?
O1 N1 C1 122.61(16) . . ?
O1 N1 C3 121.06(16) . . ?
C1 N1 C3 116.28(16) . . ?
C11 N2 O2 122.37(16) . . ?
C11 N2 C13 116.79(16) . . ?
O2 N2 C13 120.84(16) . . ?
C25 N3 C21 118.55(18) . . ?
C25 N3 Zn1 119.86(14) . . ?
C21 N3 Zn1 121.57(14) . . ?
N1 C1 S2 124.42(15) . . ?
N1 C1 S1 109.28(14) . . ?
S2 C1 S1 126.27(12) . . ?
C3 C2 C5 130.19(19) . . ?
C3 C2 S1 110.63(15) . . ?
C5 C2 S1 119.18(15) . . ?
C2 C3 N1 111.62(18) . . ?
C2 C3 C4 130.17(19) . . ?
N1 C3 C4 118.09(17) . . ?
C3 C4 H4A 109.5 . . ?
C3 C4 H4B 109.5 . . ?
H4A C4 H4B 109.5 . . ?
C3 C4 H4C 109.5 . . ?
H4A C4 H4C 109.5 . . ?
H4B C4 H4C 109.5 . . ?
C10 C5 C6 118.52(18) . . ?
C10 C5 C2 121.57(18) . . ?
C6 C5 C2 119.86(18) . . ?
C7 C6 C5 121.1(2) . . ?
C7 C6 H6 119.5 . . ?
C5 C6 H6 119.5 . . ?
C8 C7 C6 119.0(2) . . ?
C8 C7 H7 120.5 . . ?
C6 C7 H7 120.5 . . ?
C7 C8 C9 121.40(19) . . ?
C7 C8 Cl1 119.36(17) . . ?
C9 C8 Cl1 119.24(17) . . ?
C8 C9 C10 119.4(2) . . ?
C8 C9 H9 120.3 . . ?
C10 C9 H9 120.3 . . ?
C9 C10 C5 120.55(19) . . ?
C9 C10 H10 119.7 . . ?
C5 C10 H10 119.7 . . ?
N2 C11 S4 125.03(15) . . ?
N2 C11 S3 108.99(14) . . ?
S4 C11 S3 125.97(12) . . ?
C13 C12 C15 131.02(19) . . ?
C13 C12 S3 110.53(15) . . ?
C15 C12 S3 118.41(15) . . ?
C12 C13 N2 111.31(18) . . ?
C12 C13 C14 131.01(19) . . ?
N2 C13 C14 117.65(17) . . ?
C13 C14 H14A 109.5 . . ?
C13 C14 H14B 109.5 . . ?
H14A C14 H14B 109.5 . . ?
C13 C14 H14C 109.5 . . ?
H14A C14 H14C 109.5 . . ?
H14B C14 H14C 109.5 . . ?
C16 C15 C20 118.06(18) . . ?
C16 C15 C12 119.48(18) . . ?
C20 C15 C12 122.27(18) . . ?
C17 C16 C15 121.6(2) . . ?
C17 C16 H16 119.2 . . ?
C15 C16 H16 119.2 . . ?
C18 C17 C16 118.84(19) . . ?
C18 C17 H17 120.6 . . ?
C16 C17 H17 120.6 . . ?
C17 C18 C19 121.02(19) . . ?
C17 C18 Cl2 119.49(16) . . ?
C19 C18 Cl2 119.49(17) . . ?
C18 C19 C20 119.9(2) . . ?
C18 C19 H19 120.1 . . ?
C20 C19 H19 120.1 . . ?
C19 C20 C15 120.6(2) . . ?
C19 C20 H20 119.7 . . ?
C15 C20 H20 119.7 . . ?
N3 C21 C22 122.3(2) . . ?
N3 C21 H21 118.9 . . ?
C22 C21 H21 118.9 . . ?
C23 C22 C21 118.5(2) . . ?
C23 C22 H22 120.8 . . ?
C21 C22 H22 120.8 . . ?
C22 C23 C24 119.8(2) . . ?
C22 C23 H23 120.1 . . ?
C24 C23 H23 120.1 . . ?
C23 C24 C25 118.6(2) . . ?
C23 C24 H24 120.7 . . ?
C25 C24 H24 120.7 . . ?
N3 C25 C24 122.3(2) . . ?
N3 C25 H25 118.9 . . ?
C24 C25 H25 118.9 . . ?

loop_
_geom_bond_atom_site_label_1
_geom_bond_atom_site_label_2
_geom_bond_distance
_geom_bond_site_symmetry_2
_geom_bond_publ_flag
Zn1 O2 2.0492(14) . ?
Zn1 O1 2.0758(14) . ?
Zn1 N3 2.0937(17) . ?
Zn1 S4 2.3960(6) . ?
Zn1 S2 2.4121(5) . ?
Cl1 C8 1.747(2) . ?
Cl2 C18 1.739(2) . ?
S1 C1 1.723(2) . ?
S1 C2 1.746(2) . ?
S2 C1 1.701(2) . ?
S3 C11 1.719(2) . ?
S3 C12 1.743(2) . ?
S4 C11 1.702(2) . ?
O1 N1 1.341(2) . ?
O2 N2 1.346(2) . ?
N1 C1 1.345(3) . ?
N1 C3 1.402(3) . ?
N2 C11 1.342(3) . ?
N2 C13 1.398(3) . ?
N3 C25 1.344(3) . ?
N3 C21 1.345(3) . ?
C2 C3 1.358(3) . ?
C2 C5 1.476(3) . ?
C3 C4 1.486(3) . ?
C4 H4A 0.9800 . ?
C4 H4B 0.9800 . ?
C4 H4C 0.9800 . ?
C5 C10 1.397(3) . ?
C5 C6 1.399(3) . ?
C6 C7 1.390(3) . ?
C6 H6 0.9500 . ?
C7 C8 1.377(3) . ?
C7 H7 0.9500 . ?
C8 C9 1.382(3) . ?
C9 C10 1.391(3) . ?
C9 H9 0.9500 . ?
C10 H10 0.9500 . ?
C12 C13 1.360(3) . ?
C12 C15 1.475(3) . ?
C13 C14 1.487(3) . ?
C14 H14A 0.9800 . ?
C14 H14B 0.9800 . ?
C14 H14C 0.9800 . ?
C15 C16 1.398(3) . ?
C15 C20 1.400(3) . ?
C16 C17 1.391(3) . ?
C16 H16 0.9500 . ?
C17 C18 1.381(3) . ?
C17 H17 0.9500 . ?
C18 C19 1.383(3) . ?
C19 C20 1.389(3) . ?
C19 H19 0.9500 . ?
C20 H20 0.9500 . ?
C21 C22 1.388(3) . ?
C21 H21 0.9500 . ?
C22 C23 1.380(3) . ?
C22 H22 0.9500 . ?
C23 C24 1.380(3) . ?
C23 H23 0.9500 . ?
C24 C25 1.387(3) . ?
C24 H24 0.9500 . ?
C25 H25 0.9500 . ?

loop_
_geom_torsion_atom_site_label_1
_geom_torsion_atom_site_label_2
_geom_torsion_atom_site_label_3
_geom_torsion_atom_site_label_4
_geom_torsion
_geom_torsion_site_symmetry_1
_geom_torsion_site_symmetry_2
_geom_torsion_site_symmetry_3
_geom_torsion_site_symmetry_4
_geom_torsion_publ_flag
Zn1 O1 N1 C1 12.2(2) . . . . ?
Zn1 O1 N1 C3 -170.63(13) . . . . ?
Zn1 O2 N2 C11 11.2(2) . . . . ?
Zn1 O2 N2 C13 -168.30(13) . . . . ?
O1 N1 C1 S2 1.4(3) . . . . ?
C3 N1 C1 S2 -175.87(14) . . . . ?
O1 N1 C1 S1 179.36(13) . . . . ?
C3 N1 C1 S1 2.1(2) . . . . ?
Zn1 S2 C1 N1 -11.32(17) . . . . ?
Zn1 S2 C1 S1 171.08(12) . . . . ?
C2 S1 C1 N1 -1.24(15) . . . . ?
C2 S1 C1 S2 176.66(14) . . . . ?
C1 S1 C2 C3 0.16(15) . . . . ?
C1 S1 C2 C5 -179.48(16) . . . . ?
C5 C2 C3 N1 -179.48(18) . . . . ?
S1 C2 C3 N1 0.9(2) . . . . ?
C5 C2 C3 C4 4.7(4) . . . . ?
S1 C2 C3 C4 -174.88(18) . . . . ?
O1 N1 C3 C2 -179.34(16) . . . . ?
C1 N1 C3 C2 -2.0(2) . . . . ?
O1 N1 C3 C4 -3.0(3) . . . . ?
C1 N1 C3 C4 174.36(17) . . . . ?
C3 C2 C5 C10 31.5(3) . . . . ?
S1 C2 C5 C10 -148.94(16) . . . . ?
C3 C2 C5 C6 -151.2(2) . . . . ?
S1 C2 C5 C6 28.3(2) . . . . ?
C10 C5 C6 C7 0.3(3) . . . . ?
C2 C5 C6 C7 -177.03(18) . . . . ?
C5 C6 C7 C8 -1.1(3) . . . . ?
C6 C7 C8 C9 0.6(3) . . . . ?
C6 C7 C8 Cl1 -179.47(16) . . . . ?
C7 C8 C9 C10 0.7(3) . . . . ?
Cl1 C8 C9 C10 -179.27(15) . . . . ?
C8 C9 C10 C5 -1.5(3) . . . . ?
C6 C5 C10 C9 1.0(3) . . . . ?
C2 C5 C10 C9 178.26(18) . . . . ?
O2 N2 C11 S4 -1.4(3) . . . . ?
C13 N2 C11 S4 178.12(14) . . . . ?
O2 N2 C11 S3 179.61(13) . . . . ?
C13 N2 C11 S3 -0.9(2) . . . . ?
Zn1 S4 C11 N2 -7.15(17) . . . . ?
Zn1 S4 C11 S3 171.70(12) . . . . ?
C12 S3 C11 N2 1.00(15) . . . . ?
C12 S3 C11 S4 -178.01(14) . . . . ?
C11 S3 C12 C13 -0.90(15) . . . . ?
C11 S3 C12 C15 177.02(16) . . . . ?
C15 C12 C13 N2 -177.02(19) . . . . ?
S3 C12 C13 N2 0.5(2) . . . . ?
C15 C12 C13 C14 4.8(4) . . . . ?
S3 C12 C13 C14 -177.59(18) . . . . ?
C11 N2 C13 C12 0.2(2) . . . . ?
O2 N2 C13 C12 179.74(16) . . . . ?
C11 N2 C13 C14 178.65(17) . . . . ?
O2 N2 C13 C14 -1.9(3) . . . . ?
C13 C12 C15 C16 -155.2(2) . . . . ?
S3 C12 C15 C16 27.4(2) . . . . ?
C13 C12 C15 C20 29.9(3) . . . . ?
S3 C12 C15 C20 -147.48(17) . . . . ?
C20 C15 C16 C17 0.3(3) . . . . ?
C12 C15 C16 C17 -174.83(18) . . . . ?
C15 C16 C17 C18 -1.0(3) . . . . ?
C16 C17 C18 C19 0.6(3) . . . . ?
C16 C17 C18 Cl2 179.40(16) . . . . ?
C17 C18 C19 C20 0.5(3) . . . . ?
Cl2 C18 C19 C20 -178.31(17) . . . . ?
C18 C19 C20 C15 -1.2(3) . . . . ?
C16 C15 C20 C19 0.9(3) . . . . ?
C12 C15 C20 C19 175.79(19) . . . . ?
C25 N3 C21 C22 0.1(3) . . . . ?
Zn1 N3 C21 C22 178.53(15) . . . . ?
N3 C21 C22 C23 0.0(3) . . . . ?
C21 C22 C23 C24 -0.1(3) . . . . ?
C22 C23 C24 C25 0.1(3) . . . . ?
C21 N3 C25 C24 -0.1(3) . . . . ?
Zn1 N3 C25 C24 -178.55(15) . . . . ?
C23 C24 C25 N3 0.0(3) . . . . ?
